data_1575951
loop_
_publ_author_name
'Li, Zuhao'
'Zhou, Zhiruo'
'Yang, Kun'
'Yao, Yifan'
'Zhai, Yaxin'
'Wang, Dong'
'Zeng, Zebing'

_publ_section_title
;
 Dual-channel deep-NIR-emissive N-embedded PAHs with hybridized local and
 charge-transfer excited-state.
;
_journal_issue 36
_journal_name_full 'Chemical science'
_journal_page_first 16792
_journal_page_last 16800
_journal_paper_doi 10.1039/d5sc01897h
_journal_volume 16
_journal_year 2025
_chemical_formula_moiety 'C52 H32 N2 O2, 1.5[CCl4]'
_chemical_formula_sum 'C53.5 H32 Cl6 N2 O2'
_chemical_formula_weight 947.51
_space_group_crystal_system monoclinic
_space_group_IT_number 15
_space_group_name_Hall '-C 2yc'
_space_group_name_H-M_alt 'C 1 2/c 1'
_atom_sites_solution_hydrogens geom
_atom_sites_solution_primary dual
_audit_creation_date 2025-01-03
_audit_creation_method
;
Olex2 1.5
(compiled 2024.02.16 svn.r378c4104 for OlexSys, GUI svn.r6928)
;
_audit_update_record
;
2025-01-04 deposited with the CCDC.	2025-08-05 downloaded from the CCDC.
;
_cell_angle_alpha 90
_cell_angle_beta 108.747(2)
_cell_angle_gamma 90
_cell_formula_units_Z 8
_cell_length_a 36.0331(11)
_cell_length_b 21.6500(7)
_cell_length_c 13.5723(5)
_cell_measurement_reflns_used 3272
_cell_measurement_temperature 150.00
_cell_measurement_theta_max 59.185
_cell_measurement_theta_min 2.590
_cell_volume 10026.3(6)
_computing_cell_refinement 'SAINT V8.40B (?, 2016)'
_computing_data_reduction 'SAINT V8.40B (?, 2016)'
_computing_molecular_graphics 'Olex2 1.5 (Dolomanov et al., 2009)'
_computing_publication_material 'Olex2 1.5 (Dolomanov et al., 2009)'
_computing_structure_refinement 'SHELXL 2018/3 (Sheldrick, 2015)'
_computing_structure_solution 'SHELXT 2018/2 (Sheldrick, 2018)'
_diffrn_ambient_temperature 150.00
_diffrn_measured_fraction_theta_full 0.961
_diffrn_measured_fraction_theta_max 0.961
_diffrn_measurement_device_type Bruker
_diffrn_radiation_type CuK\a
_diffrn_radiation_wavelength 1.54178
_diffrn_reflns_av_R_equivalents 0.0816
_diffrn_reflns_av_unetI/netI 0.0945
_diffrn_reflns_Laue_measured_fraction_full 0.961
_diffrn_reflns_Laue_measured_fraction_max 0.961
_diffrn_reflns_limit_h_max 42
_diffrn_reflns_limit_h_min -41
_diffrn_reflns_limit_k_max 23
_diffrn_reflns_limit_k_min -25
_diffrn_reflns_limit_l_max 16
_diffrn_reflns_limit_l_min -15
_diffrn_reflns_number 35576
_diffrn_reflns_point_group_measured_fraction_full 0.961
_diffrn_reflns_point_group_measured_fraction_max 0.961
_diffrn_reflns_theta_full 66.752
_diffrn_reflns_theta_max 66.752
_diffrn_reflns_theta_min 4.533
_diffrn_source_current 1.2
_diffrn_source_power 0.06
_diffrn_source_voltage 50.0
_exptl_absorpt_coefficient_mu 3.449
_exptl_absorpt_correction_T_max 0.7528
_exptl_absorpt_correction_T_min 0.6133
_exptl_absorpt_correction_type multi-scan
_exptl_absorpt_process_details
;
SADABS-2016/2 (Bruker,2016/2) was used for absorption correction.
wR2(int) was 0.1146 before and 0.0611 after correction.
The Ratio of minimum to maximum transmission is 0.8147.
The \l/2 correction factor is Not present.
;
_exptl_crystal_colour red
_exptl_crystal_colour_primary red
_exptl_crystal_density_diffrn 1.255
_exptl_crystal_description needle
_exptl_crystal_F_000 3880
_exptl_crystal_size_max 0.35
_exptl_crystal_size_mid 0.12
_exptl_crystal_size_min 0.01
_refine_diff_density_max 0.260
_refine_diff_density_min -0.311
_refine_diff_density_rms 0.063
_refine_ls_extinction_method none
_refine_ls_goodness_of_fit_ref 1.196
_refine_ls_hydrogen_treatment constr
_refine_ls_matrix_type full
_refine_ls_number_parameters 497
_refine_ls_number_reflns 8547
_refine_ls_number_restraints 173
_refine_ls_restrained_S_all 1.189
_refine_ls_R_factor_all 0.1562
_refine_ls_R_factor_gt 0.1119
_refine_ls_shift/su_max 0.000
_refine_ls_shift/su_mean 0.000
_refine_ls_structure_factor_coef Fsqd
_refine_ls_weighting_details 'w=1/[\s^2^(Fo^2^)+(0.2000P)^2^] where P=(Fo^2^+2Fc^2^)/3'
_refine_ls_weighting_scheme calc
_refine_ls_wR_factor_gt 0.3361
_refine_ls_wR_factor_ref 0.3848
_reflns_Friedel_coverage 0.000
_reflns_number_gt 4333
_reflns_number_total 8547
_reflns_threshold_expression 'I > 2\s(I)'
_cod_data_source_file d5sc01897h2.cif
_cod_data_source_block cu_2024080502_1_0m
_cod_original_cell_volume 10026.2(6)
_cod_original_formula_sum 'C53.50 H32 Cl6 N2 O2'
_cod_database_code 1575951
_shelx_shelxl_version_number 2018/3
_shelx_space_group_comment
;
The symmetry employed for this shelxl refinement is uniquely defined
by the following loop, which should always be used as a source of
symmetry information in preference to the above space-group names.
They are only intended as comments.
;
_shelx_estimated_absorpt_t_max 0.966
_shelx_estimated_absorpt_t_min 0.378
_olex2_refinement_description
;
1. Fixed Uiso
 At 1.2 times of:
  All C(H) groups
 At 1.5 times of:
  All C(H,H,H) groups
2. Rigid bond restraints
 C17, N1, C12, C36, C10, C42, C5, C14, H10, C22, C54, C7, C41, O3, C16, C29,
 H54, C37, H7, C35, H41, C33, C8, C50, C26, C21, C49, C51, H33, C52, C40, C46,
 C30, H21, H49A, H49B, H49C, H51A, H51B, H51C, C27, C43, H40, C48, C24, C32,
 C20, C23, H43, C11, H48, C15, C6, H32, C28, H23, C47, H11, H15, C4, C34, C2,
 H47, C1, H4, C38, H2, C19, N2, C18, C9, H19, C44, C39, O1, H44, C31, H39, C3,
 C45, C25, H17A, H17B, H17C, H45, H25A, H25B, H25C
 with sigma for 1-2 distances of 0.01 and sigma for 1-3 distances of 0.02
3.a Aromatic/amide H refined with riding coordinates:
 C4(H4), C10(H10), C39(H39), C45(H45), C44(H44), C32(H32), C40(H40), C48(H48),
 C54(H54), C7(H7), C15(H15), C2(H2), C33(H33), C19(H19), C41(H41), C21(H21),
 C43(H43), C11(H11), C23(H23), C47(H47)
3.b Fitted hexagon refined as free rotating group:
 C18(C39,C3,C45,C31,C44)
3.c Idealised Me refined as rotating group:
 C17(H17A,H17B,H17C), C49(H49A,H49B,H49C), C25(H25A,H25B,H25C), C51(H51A,H51B,
 H51C)
;
_smtbx_masks_void_probe_radius 1.2
_smtbx_masks_void_truncation_radius 1.2
_olex2_submission_special_instructions 'No special instructions were received'

loop_
_space_group_symop_operation_xyz
'x, y, z'
'-x, y, -z+1/2'
'x+1/2, y+1/2, z'
'-x+1/2, y+1/2, -z+1/2'
'-x, -y, -z'
'x, -y, z-1/2'
'-x+1/2, -y+1/2, -z'
'x+1/2, -y+1/2, z-1/2'

loop_
_atom_site_label
_atom_site_type_symbol
_atom_site_fract_x
_atom_site_fract_y
_atom_site_fract_z
_atom_site_U_iso_or_equiv
_atom_site_adp_type
_atom_site_occupancy
_atom_site_site_symmetry_order
_atom_site_calc_flag
_atom_site_refinement_flags_posn
_atom_site_refinement_flags_adp
_atom_site_refinement_flags_occupancy
_atom_site_disorder_assembly
_atom_site_disorder_group
N1 N 0.24258(11) 0.2981(2) 0.6128(3) 0.0865(10) Uani 1 1 d . U . . .
N2 N 0.50602(10) 0.5440(2) 0.6356(3) 0.0838(10) Uani 1 1 d . U . . .
O1 O 0.50277(12) 0.67060(19) 0.6336(4) 0.1322(16) Uani 1 1 d . U . . .
C1 C 0.50632(12) 0.4815(2) 0.6299(3) 0.0772(11) Uani 1 1 d . U . . .
C4 C 0.47136(11) 0.4478(2) 0.5898(3) 0.0762(10) Uani 1 1 d . U . . .
H4 H 0.472176 0.404059 0.584646 0.091 Uiso 1 1 calc R U . . .
O3 O 0.17501(11) 0.35993(18) 0.5910(4) 0.1311(15) Uani 1 1 d . U . . .
C6 C 0.43557(12) 0.4785(2) 0.5575(3) 0.0788(11) Uani 1 1 d . U . . .
C8 C 0.29183(12) 0.4777(2) 0.4834(3) 0.0798(11) Uani 1 1 d . U . . .
C10 C 0.30513(13) 0.2922(2) 0.5841(3) 0.0844(12) Uani 1 1 d . U . . .
H10 H 0.327871 0.268728 0.588358 0.101 Uiso 1 1 calc R U . . .
C12 C 0.27592(14) 0.2683(2) 0.6217(4) 0.0893(12) Uani 1 1 d . U . . .
C14 C 0.26667(12) 0.3871(2) 0.5423(3) 0.0793(11) Uani 1 1 d . U . . .
C16 C 0.26196(12) 0.4499(2) 0.5109(3) 0.0793(11) Uani 1 1 d . U . . .
C18 C 0.54527(6) 0.45188(15) 0.6641(2) 0.0836(11) Uani 1 1 d G U . . .
C39 C 0.54918(8) 0.38797(15) 0.6666(3) 0.1029(15) Uani 1 1 d G U . . .
H39 H 0.526520 0.362487 0.646623 0.124 Uiso 1 1 calc R U . . .
C3 C 0.58625(11) 0.36136(14) 0.6984(3) 0.1185(18) Uani 1 1 d G U . . .
C45 C 0.61941(8) 0.39865(19) 0.7276(3) 0.1098(16) Uani 1 1 d G U . . .
H45 H 0.644751 0.380462 0.749286 0.132 Uiso 1 1 calc R U . . .
C31 C 0.61550(7) 0.46256(18) 0.7251(2) 0.0987(14) Uani 1 1 d G U . . .
C44 C 0.57843(9) 0.48917(13) 0.6933(2) 0.0900(13) Uani 1 1 d G U . . .
H44 H 0.575755 0.532845 0.691565 0.108 Uiso 1 1 calc R U . . .
C20 C 0.36447(12) 0.5446(2) 0.5134(3) 0.0811(11) Uani 1 1 d . U . . .
C22 C 0.29978(12) 0.3521(2) 0.5396(3) 0.0785(11) Uani 1 1 d . U . . .
C24 C 0.39808(12) 0.4451(2) 0.5163(3) 0.0773(11) Uani 1 1 d . U . . .
C26 C 0.32788(11) 0.4455(2) 0.4947(3) 0.0762(10) Uani 1 1 d . U . . .
C28 C 0.39909(13) 0.5756(2) 0.5556(3) 0.0789(11) Uani 1 1 d . U . . .
C30 C 0.36381(12) 0.47850(19) 0.5053(3) 0.0727(10) Uani 1 1 d . U . . .
C32 C 0.42079(13) 0.3551(2) 0.4410(4) 0.0851(12) Uani 1 1 d . U . . .
H32 H 0.442926 0.377882 0.438008 0.102 Uiso 1 1 calc R U . . .
C34 C 0.43507(11) 0.5421(2) 0.5755(3) 0.0724(10) Uani 1 1 d . U . . .
C36 C 0.23799(13) 0.3549(2) 0.5774(4) 0.0901(12) Uani 1 1 d . U . . .
C38 C 0.47198(13) 0.5730(2) 0.6120(3) 0.0797(11) Uani 1 1 d . U . . .
C40 C 0.35548(13) 0.2885(2) 0.4437(4) 0.0887(12) Uani 1 1 d . U . . .
H40 H 0.333084 0.265431 0.443947 0.106 Uiso 1 1 calc R U . . .
C42 C 0.28195(15) 0.2057(2) 0.6745(4) 0.0910(13) Uani 1 1 d . U . . .
C46 C 0.39456(12) 0.3818(2) 0.4811(3) 0.0790(11) Uani 1 1 d . U . . .
C48 C 0.38381(14) 0.2605(2) 0.4074(4) 0.0961(14) Uani 1 1 d . U . . .
H48 H 0.381110 0.218615 0.385336 0.115 Uiso 1 1 calc R U . . .
C50 C 0.35953(12) 0.3502(2) 0.4798(3) 0.0849(12) Uani 1 1 d . U . . .
C52 C 0.28991(14) 0.5424(2) 0.4460(4) 0.0900(12) Uani 1 1 d . U . . .
C54 C 0.31143(16) 0.1687(3) 0.6808(4) 0.0981(13) Uani 1 1 d . U . . .
H54 H 0.330750 0.182782 0.652150 0.118 Uiso 1 1 calc R U . . .
C27 C 0.32624(14) 0.5760(2) 0.4631(4) 0.0892(12) Uani 1 1 d . U . . .
C7 C 0.25228(15) 0.1882(3) 0.7157(4) 0.1047(16) Uani 1 1 d . U . . .
H7 H 0.230949 0.215110 0.711157 0.126 Uiso 1 1 calc R U . . .
C29 C 0.32965(11) 0.3818(2) 0.5052(3) 0.0750(10) Uani 1 1 d . U . . .
C15 C 0.41551(14) 0.2949(3) 0.4045(4) 0.0988(14) Uani 1 1 d . U . . .
H15 H 0.434141 0.277072 0.376827 0.119 Uiso 1 1 calc R U . . .
C2 C 0.40220(15) 0.6400(3) 0.5896(4) 0.0975(14) Uani 1 1 d . U . . .
H2 H 0.379009 0.661398 0.588168 0.117 Uiso 1 1 calc R U . . .
C33 C 0.22723(14) 0.4818(2) 0.5182(4) 0.0931(13) Uani 1 1 d . U . . .
H33 H 0.224025 0.524419 0.500750 0.112 Uiso 1 1 calc R U . . .
C17 C 0.65179(14) 0.5029(3) 0.7534(4) 0.1082(17) Uani 1 1 d . U . . .
H17A H 0.663122 0.505535 0.829245 0.162 Uiso 1 1 calc R U . . .
H17B H 0.644666 0.544427 0.724607 0.162 Uiso 1 1 calc R U . . .
H17C H 0.671043 0.484971 0.724511 0.162 Uiso 1 1 calc R U . . .
C35 C 0.25491(19) 0.1312(3) 0.7627(5) 0.125(2) Uani 1 1 d . U . . .
C9 C 0.47360(14) 0.6388(2) 0.6267(4) 0.0917(13) Uani 1 1 d . U . . .
C37 C 0.31643(19) 0.1122(3) 0.7245(5) 0.1163(17) Uani 1 1 d . U . . .
C19 C 0.43652(15) 0.6702(3) 0.6226(5) 0.1055(16) Uani 1 1 d . U . . .
H19 H 0.437097 0.712087 0.643680 0.127 Uiso 1 1 calc R U . . .
C5 C 0.20168(15) 0.3869(3) 0.5699(5) 0.1070(15) Uani 1 1 d . U . . .
C41 C 0.20012(15) 0.4537(3) 0.5480(5) 0.1063(15) Uani 1 1 d . U . . .
H41 H 0.178967 0.477273 0.555693 0.128 Uiso 1 1 calc R U . . .
C21 C 0.2866(2) 0.0899(3) 0.7655(5) 0.129(2) Uani 1 1 d . U . . .
H21 H 0.287778 0.049407 0.793279 0.155 Uiso 1 1 calc R U . . .
C43 C 0.25491(15) 0.5670(3) 0.3802(4) 0.0982(14) Uani 1 1 d . U . . .
H43 H 0.231539 0.543190 0.360104 0.118 Uiso 1 1 calc R U . . .
C11 C 0.25501(18) 0.6273(3) 0.3446(4) 0.1043(15) Uani 1 1 d . U . . .
H11 H 0.231026 0.644878 0.302250 0.125 Uiso 1 1 calc R U . . .
C23 C 0.32411(17) 0.6335(2) 0.4229(4) 0.1033(15) Uani 1 1 d . U . . .
H23 H 0.347283 0.656766 0.431222 0.124 Uiso 1 1 calc R U . . .
C47 C 0.2858(2) 0.6595(3) 0.3666(5) 0.1163(17) Uani 1 1 d . U . . .
H47 H 0.283980 0.701617 0.345891 0.140 Uiso 1 1 calc R U . . .
C49 C 0.3514(3) 0.0700(4) 0.7351(6) 0.151(2) Uani 1 1 d . U . . .
H49A H 0.346628 0.029669 0.761468 0.227 Uiso 1 1 calc R U . . .
H49B H 0.375045 0.088461 0.783778 0.227 Uiso 1 1 calc R U . . .
H49C H 0.354925 0.064860 0.666975 0.227 Uiso 1 1 calc R U . . .
C25 C 0.5917(2) 0.2903(4) 0.6973(8) 0.157(3) Uani 1 1 d . U . . .
H25A H 0.566031 0.270100 0.675518 0.236 Uiso 1 1 calc R U . . .
H25B H 0.606938 0.276152 0.767284 0.236 Uiso 1 1 calc R U . . .
H25C H 0.605738 0.279642 0.648519 0.236 Uiso 1 1 calc R U . . .
C51 C 0.2251(2) 0.1095(4) 0.8091(7) 0.174(4) Uani 1 1 d . U . . .
H51A H 0.221695 0.140748 0.857785 0.262 Uiso 1 1 calc R U . . .
H51B H 0.233877 0.070689 0.846362 0.262 Uiso 1 1 calc R U . . .
H51C H 0.200126 0.102907 0.753829 0.262 Uiso 1 1 calc R U . . .

loop_
_atom_site_aniso_label
_atom_site_aniso_U_11
_atom_site_aniso_U_22
_atom_site_aniso_U_33
_atom_site_aniso_U_23
_atom_site_aniso_U_13
_atom_site_aniso_U_12
N1 0.082(2) 0.102(3) 0.088(2) -0.0090(19) 0.0432(19) -0.0236(19)
N2 0.077(2) 0.118(3) 0.0673(19) -0.0113(18) 0.0384(17) -0.0247(19)
O1 0.119(3) 0.129(3) 0.179(4) -0.066(3) 0.091(3) -0.052(2)
C1 0.078(2) 0.104(3) 0.059(2) -0.0045(19) 0.0359(19) -0.024(2)
C4 0.071(2) 0.094(3) 0.073(2) 0.000(2) 0.038(2) -0.0169(19)
O3 0.099(2) 0.123(3) 0.203(4) -0.015(3) 0.092(3) -0.032(2)
C6 0.076(2) 0.103(3) 0.066(2) 0.003(2) 0.034(2) -0.023(2)
C8 0.081(2) 0.097(3) 0.064(2) -0.0021(19) 0.027(2) -0.018(2)
C10 0.081(2) 0.102(3) 0.073(2) -0.001(2) 0.029(2) -0.032(2)
C12 0.098(3) 0.093(3) 0.082(3) -0.010(2) 0.036(2) -0.036(2)
C14 0.074(2) 0.092(3) 0.077(2) -0.012(2) 0.031(2) -0.025(2)
C16 0.077(2) 0.090(3) 0.079(2) -0.008(2) 0.034(2) -0.015(2)
C18 0.076(2) 0.116(3) 0.060(2) 0.000(2) 0.0247(19) -0.024(2)
C39 0.089(3) 0.127(4) 0.096(3) 0.005(3) 0.035(3) -0.022(3)
C3 0.098(3) 0.130(4) 0.114(4) 0.031(3) 0.015(3) 0.002(3)
C45 0.083(3) 0.155(5) 0.090(3) 0.012(3) 0.025(3) 0.003(3)
C31 0.075(3) 0.165(4) 0.061(2) 0.001(3) 0.030(2) -0.020(3)
C44 0.079(3) 0.131(4) 0.071(2) 0.003(2) 0.040(2) -0.021(2)
C20 0.076(2) 0.096(3) 0.079(2) 0.006(2) 0.035(2) -0.006(2)
C22 0.074(2) 0.090(3) 0.077(2) -0.003(2) 0.034(2) -0.024(2)
C24 0.077(2) 0.100(3) 0.064(2) -0.001(2) 0.0358(19) -0.029(2)
C26 0.070(2) 0.097(3) 0.067(2) -0.0021(19) 0.0307(19) -0.0212(19)
C28 0.081(2) 0.089(3) 0.074(2) 0.000(2) 0.035(2) -0.017(2)
C30 0.079(2) 0.080(3) 0.063(2) 0.0062(17) 0.0272(19) -0.0196(19)
C32 0.078(2) 0.097(3) 0.091(3) -0.009(2) 0.043(2) -0.019(2)
C34 0.081(2) 0.089(3) 0.0594(19) -0.0062(17) 0.0398(18) -0.027(2)
C36 0.083(3) 0.103(3) 0.095(3) -0.009(2) 0.044(2) -0.025(2)
C38 0.082(3) 0.100(3) 0.070(2) -0.007(2) 0.042(2) -0.023(2)
C40 0.076(2) 0.100(3) 0.095(3) -0.006(2) 0.034(2) -0.018(2)
C42 0.106(3) 0.089(3) 0.083(3) -0.001(2) 0.037(3) -0.028(2)
C46 0.077(2) 0.092(3) 0.076(2) -0.006(2) 0.038(2) -0.027(2)
C48 0.093(3) 0.100(3) 0.111(4) -0.018(3) 0.054(3) -0.023(2)
C50 0.073(2) 0.109(3) 0.079(3) -0.003(2) 0.034(2) -0.023(2)
C52 0.099(3) 0.100(3) 0.074(3) 0.002(2) 0.033(2) -0.009(2)
C54 0.097(3) 0.104(4) 0.094(3) -0.002(3) 0.032(3) -0.009(3)
C27 0.092(3) 0.098(3) 0.081(3) 0.010(2) 0.031(2) -0.007(2)
C7 0.091(3) 0.123(4) 0.098(3) 0.011(3) 0.027(3) -0.036(3)
C29 0.065(2) 0.090(3) 0.073(2) 0.0005(19) 0.0264(18) -0.0150(19)
C15 0.091(3) 0.105(4) 0.111(4) -0.008(3) 0.049(3) -0.019(3)
C2 0.094(3) 0.118(4) 0.094(3) -0.006(3) 0.049(3) -0.015(3)
C33 0.100(3) 0.092(3) 0.096(3) -0.008(2) 0.043(3) -0.007(2)
C17 0.083(3) 0.167(5) 0.083(3) -0.004(3) 0.038(3) -0.026(3)
C35 0.121(4) 0.143(5) 0.111(4) 0.035(4) 0.039(3) -0.033(3)
C9 0.093(3) 0.091(3) 0.105(3) -0.018(2) 0.052(3) -0.027(2)
C37 0.127(4) 0.107(4) 0.110(4) 0.012(3) 0.031(3) -0.020(3)
C19 0.106(3) 0.106(4) 0.129(4) -0.025(3) 0.073(3) -0.023(3)
C5 0.090(3) 0.126(4) 0.120(4) -0.003(3) 0.054(3) -0.021(3)
C41 0.087(3) 0.120(4) 0.128(4) -0.004(3) 0.058(3) 0.008(3)
C21 0.175(6) 0.096(4) 0.113(4) 0.009(3) 0.042(4) -0.023(4)
C43 0.098(3) 0.113(4) 0.091(3) 0.003(3) 0.039(3) 0.007(3)
C11 0.107(4) 0.107(4) 0.100(4) 0.008(3) 0.035(3) 0.014(3)
C23 0.120(4) 0.088(3) 0.099(3) 0.020(3) 0.032(3) -0.006(3)
C47 0.133(4) 0.116(4) 0.106(4) 0.024(3) 0.048(4) 0.000(3)
C49 0.180(7) 0.140(6) 0.134(6) -0.010(4) 0.050(5) 0.016(5)
C25 0.109(4) 0.146(5) 0.210(9) 0.017(5) 0.042(5) 0.007(4)
C51 0.139(5) 0.185(7) 0.195(8) 0.079(6) 0.049(5) -0.061(5)

loop_
_atom_type_symbol
_atom_type_description
_atom_type_scat_dispersion_real
_atom_type_scat_dispersion_imag
_atom_type_scat_source
C C 0.0181 0.0091 'International Tables Vol C Tables 4.2.6.8 and 6.1.1.4'
H H 0.0000 0.0000 'International Tables Vol C Tables 4.2.6.8 and 6.1.1.4'
Cl Cl 0.3639 0.7018 'International Tables Vol C Tables 4.2.6.8 and 6.1.1.4'
N N 0.0311 0.0180 'International Tables Vol C Tables 4.2.6.8 and 6.1.1.4'
O O 0.0492 0.0322 'International Tables Vol C Tables 4.2.6.8 and 6.1.1.4'

loop_
_geom_angle_atom_site_label_1
_geom_angle_atom_site_label_2
_geom_angle_atom_site_label_3
_geom_angle
_geom_angle_site_symmetry_1
_geom_angle_site_symmetry_3
_geom_angle_publ_flag
C36 N1 C12 119.3(4) . . ?
C38 N2 C1 118.9(3) . . ?
N2 C1 C4 121.2(4) . . ?
N2 C1 C18 116.1(3) . . ?
C4 C1 C18 122.7(4) . . ?
C1 C4 H4 120.0 . . ?
C6 C4 C1 119.9(4) . . ?
C6 C4 H4 120.0 . . ?
C4 C6 C24 121.9(4) . . ?
C4 C6 C34 118.5(4) . . ?
C34 C6 C24 119.1(4) . . ?
C16 C8 C26 120.9(4) . . ?
C16 C8 C52 123.2(4) . . ?
C26 C8 C52 115.8(4) . . ?
C12 C10 H10 120.8 . . ?
C12 C10 C22 118.4(5) . . ?
C22 C10 H10 120.8 . . ?
N1 C12 C10 123.1(5) . . ?
N1 C12 C42 117.5(4) . . ?
C10 C12 C42 119.3(5) . . ?
C16 C14 C22 121.4(4) . . ?
C16 C14 C36 122.0(4) . . ?
C22 C14 C36 116.5(4) . . ?
C8 C16 C14 118.0(4) . . ?
C8 C16 C33 124.7(4) . . ?
C14 C16 C33 117.1(4) . . ?
C39 C18 C1 121.2(3) . . ?
C39 C18 C44 120.0 . . ?
C44 C18 C1 118.8(3) . . ?
C18 C39 H39 120.0 . . ?
C18 C39 C3 120.0 . . ?
C3 C39 H39 120.0 . . ?
C39 C3 C45 120.0 . . ?
C39 C3 C25 121.4(3) . . ?
C45 C3 C25 118.6(3) . . ?
C3 C45 H45 120.0 . . ?
C31 C45 C3 120.0 . . ?
C31 C45 H45 120.0 . . ?
C45 C31 C17 119.7(3) . . ?
C44 C31 C45 120.0 . . ?
C44 C31 C17 120.3(3) . . ?
C18 C44 H44 120.0 . . ?
C31 C44 C18 120.0 . . ?
C31 C44 H44 120.0 . . ?
C28 C20 C30 120.7(4) . . ?
C28 C20 C27 123.5(4) . . ?
C30 C20 C27 115.5(4) . . ?
C10 C22 C14 118.4(4) . . ?
C10 C22 C29 121.9(4) . . ?
C14 C22 C29 119.1(4) . . ?
C30 C24 C6 117.2(4) . . ?
C30 C24 C46 118.4(3) . . ?
C46 C24 C6 124.3(4) . . ?
C8 C26 C30 121.4(4) . . ?
C29 C26 C8 120.2(3) . . ?
C29 C26 C30 118.1(4) . . ?
C20 C28 C34 118.6(4) . . ?
C20 C28 C2 124.5(4) . . ?
C34 C28 C2 116.7(4) . . ?
C20 C30 C26 119.5(4) . . ?
C24 C30 C20 121.1(3) . . ?
C24 C30 C26 119.2(4) . . ?
C46 C32 H32 119.7 . . ?
C46 C32 C15 120.7(4) . . ?
C15 C32 H32 119.7 . . ?
C6 C34 C28 121.7(3) . . ?
C6 C34 C38 117.3(4) . . ?
C38 C34 C28 121.0(4) . . ?
N1 C36 C14 123.5(4) . . ?
N1 C36 C5 118.5(4) . . ?
C14 C36 C5 118.0(5) . . ?
N2 C38 C34 123.4(4) . . ?
N2 C38 C9 116.4(4) . . ?
C34 C38 C9 120.2(4) . . ?
C48 C40 H40 119.2 . . ?
C48 C40 C50 121.5(4) . . ?
C50 C40 H40 119.2 . . ?
C54 C42 C12 124.6(5) . . ?
C54 C42 C7 120.8(5) . . ?
C7 C42 C12 114.6(5) . . ?
C32 C46 C24 122.6(4) . . ?
C32 C46 C50 120.9(4) . . ?
C50 C46 C24 116.2(4) . . ?
C40 C48 H48 120.7 . . ?
C15 C48 C40 118.7(5) . . ?
C15 C48 H48 120.7 . . ?
C40 C50 C46 116.7(4) . . ?
C29 C50 C40 122.8(4) . . ?
C29 C50 C46 120.3(4) . . ?
C27 C52 C8 118.6(4) . . ?
C43 C52 C8 120.9(4) . . ?
C43 C52 C27 119.6(4) . . ?
C42 C54 H54 117.5 . . ?
C42 C54 C37 125.1(6) . . ?
C37 C54 H54 117.5 . . ?
C52 C27 C20 119.9(4) . . ?
C23 C27 C20 122.0(4) . . ?
C23 C27 C52 117.8(5) . . ?
C42 C7 H7 120.8 . . ?
C35 C7 C42 118.4(6) . . ?
C35 C7 H7 120.8 . . ?
C26 C29 C22 117.3(4) . . ?
C26 C29 C50 118.1(4) . . ?
C50 C29 C22 124.5(4) . . ?
C32 C15 H15 119.4 . . ?
C48 C15 C32 121.3(5) . . ?
C48 C15 H15 119.4 . . ?
C28 C2 H2 118.7 . . ?
C19 C2 C28 122.6(5) . . ?
C19 C2 H2 118.7 . . ?
C16 C33 H33 118.8 . . ?
C41 C33 C16 122.5(5) . . ?
C41 C33 H33 118.8 . . ?
C31 C17 H17A 109.5 . . ?
C31 C17 H17B 109.5 . . ?
C31 C17 H17C 109.5 . . ?
H17A C17 H17B 109.5 . . ?
H17A C17 H17C 109.5 . . ?
H17B C17 H17C 109.5 . . ?
C7 C35 C21 120.3(5) . . ?
C7 C35 C51 121.8(7) . . ?
C21 C35 C51 117.9(6) . . ?
O1 C9 C38 124.0(5) . . ?
O1 C9 C19 118.8(5) . . ?
C38 C9 C19 116.9(4) . . ?
C54 C37 C21 117.6(6) . . ?
C54 C37 C49 125.2(6) . . ?
C21 C37 C49 117.2(6) . . ?
C2 C19 C9 120.8(5) . . ?
C2 C19 H19 119.6 . . ?
C9 C19 H19 119.6 . . ?
O3 C5 C36 120.5(5) . . ?
O3 C5 C41 121.9(5) . . ?
C36 C5 C41 117.2(4) . . ?
C33 C41 C5 122.0(5) . . ?
C33 C41 H41 119.0 . . ?
C5 C41 H41 119.0 . . ?
C35 C21 C37 117.6(5) . . ?
C35 C21 H21 121.2 . . ?
C37 C21 H21 121.2 . . ?
C52 C43 H43 120.7 . . ?
C11 C43 C52 118.5(5) . . ?
C11 C43 H43 120.7 . . ?
C43 C11 H11 118.8 . . ?
C47 C11 C43 122.4(6) . . ?
C47 C11 H11 118.8 . . ?
C27 C23 H23 120.4 . . ?
C27 C23 C47 119.2(5) . . ?
C47 C23 H23 120.4 . . ?
C11 C47 C23 121.5(6) . . ?
C11 C47 H47 119.2 . . ?
C23 C47 H47 119.2 . . ?
C37 C49 H49A 109.5 . . ?
C37 C49 H49B 109.5 . . ?
C37 C49 H49C 109.5 . . ?
H49A C49 H49B 109.5 . . ?
H49A C49 H49C 109.5 . . ?
H49B C49 H49C 109.5 . . ?
C3 C25 H25A 109.5 . . ?
C3 C25 H25B 109.5 . . ?
C3 C25 H25C 109.5 . . ?
H25A C25 H25B 109.5 . . ?
H25A C25 H25C 109.5 . . ?
H25B C25 H25C 109.5 . . ?
C35 C51 H51A 109.5 . . ?
C35 C51 H51B 109.5 . . ?
C35 C51 H51C 109.5 . . ?
H51A C51 H51B 109.5 . . ?
H51A C51 H51C 109.5 . . ?
H51B C51 H51C 109.5 . . ?

loop_
_geom_bond_atom_site_label_1
_geom_bond_atom_site_label_2
_geom_bond_distance
_geom_bond_site_symmetry_2
_geom_bond_publ_flag
N1 C12 1.334(6) . ?
N1 C36 1.312(6) . ?
N2 C1 1.356(6) . ?
N2 C38 1.322(6) . ?
O1 C9 1.235(5) . ?
C1 C4 1.405(5) . ?
C1 C18 1.475(5) . ?
C4 H4 0.9500 . ?
C4 C6 1.391(6) . ?
O3 C5 1.235(6) . ?
C6 C24 1.475(5) . ?
C6 C34 1.400(6) . ?
C8 C16 1.386(5) . ?
C8 C26 1.438(6) . ?
C8 C52 1.483(7) . ?
C10 H10 0.9500 . ?
C10 C12 1.407(6) . ?
C10 C22 1.418(6) . ?
C12 C42 1.516(7) . ?
C14 C16 1.419(7) . ?
C14 C22 1.423(6) . ?
C14 C36 1.447(6) . ?
C16 C33 1.461(6) . ?
C18 C39 1.3900 . ?
C18 C44 1.3900 . ?
C39 H39 0.9500 . ?
C39 C3 1.3900 . ?
C3 C45 1.3900 . ?
C3 C25 1.553(8) . ?
C45 H45 0.9500 . ?
C45 C31 1.3900 . ?
C31 C44 1.3900 . ?
C31 C17 1.516(5) . ?
C44 H44 0.9500 . ?
C20 C28 1.369(6) . ?
C20 C30 1.434(6) . ?
C20 C27 1.491(6) . ?
C22 C29 1.453(5) . ?
C24 C30 1.397(6) . ?
C24 C46 1.442(6) . ?
C26 C30 1.445(5) . ?
C26 C29 1.386(6) . ?
C28 C34 1.433(6) . ?
C28 C2 1.463(7) . ?
C32 H32 0.9500 . ?
C32 C46 1.363(6) . ?
C32 C15 1.384(7) . ?
C34 C38 1.427(5) . ?
C36 C5 1.455(7) . ?
C38 C9 1.437(7) . ?
C40 H40 0.9500 . ?
C40 C48 1.405(7) . ?
C40 C50 1.414(6) . ?
C42 C54 1.312(7) . ?
C42 C7 1.408(7) . ?
C46 C50 1.432(5) . ?
C48 H48 0.9500 . ?
C48 C15 1.375(6) . ?
C50 C29 1.410(6) . ?
C52 C27 1.450(6) . ?
C52 C43 1.396(7) . ?
C54 H54 0.9500 . ?
C54 C37 1.344(8) . ?
C27 C23 1.352(7) . ?
C7 H7 0.9500 . ?
C7 C35 1.379(8) . ?
C15 H15 0.9500 . ?
C2 H2 0.9500 . ?
C2 C19 1.341(7) . ?
C33 H33 0.9500 . ?
C33 C41 1.320(7) . ?
C17 H17A 0.9800 . ?
C17 H17B 0.9800 . ?
C17 H17C 0.9800 . ?
C35 C21 1.441(9) . ?
C35 C51 1.485(8) . ?
C9 C19 1.484(7) . ?
C37 C21 1.444(9) . ?
C37 C49 1.525(10) . ?
C19 H19 0.9500 . ?
C5 C41 1.473(8) . ?
C41 H41 0.9500 . ?
C21 H21 0.9500 . ?
C43 H43 0.9500 . ?
C43 C11 1.392(8) . ?
C11 H11 0.9500 . ?
C11 C47 1.262(8) . ?
C23 H23 0.9500 . ?
C23 C47 1.459(8) . ?
C47 H47 0.9500 . ?
C49 H49A 0.9800 . ?
C49 H49B 0.9800 . ?
C49 H49C 0.9800 . ?
C25 H25A 0.9800 . ?
C25 H25B 0.9800 . ?
C25 H25C 0.9800 . ?
C51 H51A 0.9800 . ?
C51 H51B 0.9800 . ?
C51 H51C 0.9800 . ?

loop_
_geom_torsion_atom_site_label_1
_geom_torsion_atom_site_label_2
_geom_torsion_atom_site_label_3
_geom_torsion_atom_site_label_4
_geom_torsion
_geom_torsion_site_symmetry_1
_geom_torsion_site_symmetry_2
_geom_torsion_site_symmetry_3
_geom_torsion_site_symmetry_4
_geom_torsion_publ_flag
N1 C12 C42 C54 173.6(5) . . . . ?
N1 C12 C42 C7 -4.6(6) . . . . ?
N1 C36 C5 O3 -3.8(8) . . . . ?
N1 C36 C5 C41 169.4(5) . . . . ?
N2 C1 C4 C6 -1.7(6) . . . . ?
N2 C1 C18 C39 176.8(3) . . . . ?
N2 C1 C18 C44 -3.7(4) . . . . ?
N2 C38 C9 O1 19.1(7) . . . . ?
N2 C38 C9 C19 -167.3(4) . . . . ?
O1 C9 C19 C2 163.2(5) . . . . ?
C1 N2 C38 C34 -3.2(6) . . . . ?
C1 N2 C38 C9 175.6(4) . . . . ?
C1 C4 C6 C24 -179.0(3) . . . . ?
C1 C4 C6 C34 -6.2(5) . . . . ?
C1 C18 C39 C3 179.5(3) . . . . ?
C1 C18 C44 C31 -179.5(3) . . . . ?
C4 C1 C18 C39 -5.7(5) . . . . ?
C4 C1 C18 C44 173.8(3) . . . . ?
C4 C6 C24 C30 167.8(4) . . . . ?
C4 C6 C24 C46 -16.2(6) . . . . ?
C4 C6 C34 C28 -172.7(4) . . . . ?
C4 C6 C34 C38 9.1(5) . . . . ?
O3 C5 C41 C33 -175.0(6) . . . . ?
C6 C24 C30 C20 12.2(5) . . . . ?
C6 C24 C30 C26 -162.3(3) . . . . ?
C6 C24 C46 C32 -28.6(7) . . . . ?
C6 C24 C46 C50 158.0(4) . . . . ?
C6 C34 C38 N2 -4.6(6) . . . . ?
C6 C34 C38 C9 176.6(4) . . . . ?
C8 C16 C33 C41 -177.7(5) . . . . ?
C8 C26 C30 C20 5.2(6) . . . . ?
C8 C26 C30 C24 179.8(4) . . . . ?
C8 C26 C29 C22 -20.5(6) . . . . ?
C8 C26 C29 C50 158.1(4) . . . . ?
C8 C52 C27 C20 2.5(7) . . . . ?
C8 C52 C27 C23 175.9(5) . . . . ?
C8 C52 C43 C11 -177.9(5) . . . . ?
C10 C12 C42 C54 -6.0(7) . . . . ?
C10 C12 C42 C7 175.7(4) . . . . ?
C10 C22 C29 C26 -159.7(4) . . . . ?
C10 C22 C29 C50 21.8(6) . . . . ?
C12 N1 C36 C14 3.0(7) . . . . ?
C12 N1 C36 C5 -179.1(4) . . . . ?
C12 C10 C22 C14 4.7(6) . . . . ?
C12 C10 C22 C29 175.9(4) . . . . ?
C12 C42 C54 C37 -177.8(5) . . . . ?
C12 C42 C7 C35 178.3(5) . . . . ?
C14 C16 C33 C41 -2.9(7) . . . . ?
C14 C22 C29 C26 11.4(6) . . . . ?
C14 C22 C29 C50 -167.1(4) . . . . ?
C14 C36 C5 O3 174.3(5) . . . . ?
C14 C36 C5 C41 -12.5(7) . . . . ?
C16 C8 C26 C30 -156.1(4) . . . . ?
C16 C8 C26 C29 18.0(6) . . . . ?
C16 C8 C52 C27 152.7(4) . . . . ?
C16 C8 C52 C43 -38.5(7) . . . . ?
C16 C14 C22 C10 172.3(4) . . . . ?
C16 C14 C22 C29 0.9(6) . . . . ?
C16 C14 C36 N1 -175.8(4) . . . . ?
C16 C14 C36 C5 6.2(7) . . . . ?
C16 C33 C41 C5 -4.0(8) . . . . ?
C18 C1 C4 C6 -179.1(3) . . . . ?
C18 C39 C3 C45 0.0 . . . . ?
C18 C39 C3 C25 -177.2(5) . . . . ?
C39 C18 C44 C31 0.0 . . . . ?
C39 C3 C45 C31 0.0 . . . . ?
C3 C45 C31 C44 0.0 . . . . ?
C3 C45 C31 C17 -177.8(3) . . . . ?
C45 C31 C44 C18 0.0 . . . . ?
C44 C18 C39 C3 0.0 . . . . ?
C20 C28 C34 C6 -2.9(6) . . . . ?
C20 C28 C34 C38 175.2(4) . . . . ?
C20 C28 C2 C19 -174.4(5) . . . . ?
C20 C27 C23 C47 174.5(5) . . . . ?
C22 C10 C12 N1 3.5(7) . . . . ?
C22 C10 C12 C42 -176.9(4) . . . . ?
C22 C14 C16 C8 -4.0(6) . . . . ?
C22 C14 C16 C33 -179.1(4) . . . . ?
C22 C14 C36 N1 5.0(7) . . . . ?
C22 C14 C36 C5 -173.0(4) . . . . ?
C24 C6 C34 C28 0.3(5) . . . . ?
C24 C6 C34 C38 -177.9(3) . . . . ?
C24 C46 C50 C40 179.0(4) . . . . ?
C24 C46 C50 C29 4.2(6) . . . . ?
C26 C8 C16 C14 -5.1(6) . . . . ?
C26 C8 C16 C33 169.6(4) . . . . ?
C26 C8 C52 C27 -24.4(6) . . . . ?
C26 C8 C52 C43 144.5(4) . . . . ?
C28 C20 C30 C24 -15.4(6) . . . . ?
C28 C20 C30 C26 159.2(4) . . . . ?
C28 C20 C27 C52 -163.3(4) . . . . ?
C28 C20 C27 C23 23.6(7) . . . . ?
C28 C34 C38 N2 177.2(4) . . . . ?
C28 C34 C38 C9 -1.6(6) . . . . ?
C28 C2 C19 C9 -0.3(8) . . . . ?
C30 C20 C28 C34 10.2(6) . . . . ?
C30 C20 C28 C2 -164.9(4) . . . . ?
C30 C20 C27 C52 23.3(6) . . . . ?
C30 C20 C27 C23 -149.9(5) . . . . ?
C30 C24 C46 C32 147.4(4) . . . . ?
C30 C24 C46 C50 -26.0(6) . . . . ?
C30 C26 C29 C22 153.7(4) . . . . ?
C30 C26 C29 C50 -27.7(5) . . . . ?
C32 C46 C50 C40 5.4(7) . . . . ?
C32 C46 C50 C29 -169.4(4) . . . . ?
C34 C6 C24 C30 -5.0(5) . . . . ?
C34 C6 C24 C46 171.0(4) . . . . ?
C34 C28 C2 C19 10.4(7) . . . . ?
C34 C38 C9 O1 -162.1(5) . . . . ?
C34 C38 C9 C19 11.6(6) . . . . ?
C36 N1 C12 C10 -7.4(7) . . . . ?
C36 N1 C12 C42 173.0(4) . . . . ?
C36 C14 C16 C8 176.8(4) . . . . ?
C36 C14 C16 C33 1.7(6) . . . . ?
C36 C14 C22 C10 -8.5(6) . . . . ?
C36 C14 C22 C29 -179.9(4) . . . . ?
C36 C5 C41 C33 11.9(8) . . . . ?
C38 N2 C1 C4 6.4(5) . . . . ?
C38 N2 C1 C18 -176.0(3) . . . . ?
C38 C9 C19 C2 -10.8(8) . . . . ?
C40 C48 C15 C32 3.1(8) . . . . ?
C40 C50 C29 C22 26.8(7) . . . . ?
C40 C50 C29 C26 -151.7(4) . . . . ?
C42 C54 C37 C21 1.7(9) . . . . ?
C42 C54 C37 C49 -177.8(6) . . . . ?
C42 C7 C35 C21 -2.4(9) . . . . ?
C42 C7 C35 C51 179.3(6) . . . . ?
C46 C24 C30 C20 -164.0(4) . . . . ?
C46 C24 C30 C26 21.5(5) . . . . ?
C46 C32 C15 C48 0.1(8) . . . . ?
C46 C50 C29 C22 -158.7(4) . . . . ?
C46 C50 C29 C26 22.8(6) . . . . ?
C48 C40 C50 C46 -2.2(7) . . . . ?
C48 C40 C50 C29 172.4(5) . . . . ?
C50 C40 C48 C15 -1.9(8) . . . . ?
C52 C8 C16 C14 178.0(4) . . . . ?
C52 C8 C16 C33 -7.3(7) . . . . ?
C52 C8 C26 C30 21.1(5) . . . . ?
C52 C8 C26 C29 -164.9(4) . . . . ?
C52 C27 C23 C47 1.3(8) . . . . ?
C52 C43 C11 C47 2.7(9) . . . . ?
C54 C42 C7 C35 0.0(8) . . . . ?
C54 C37 C21 C35 -4.0(9) . . . . ?
C27 C20 C28 C34 -162.9(4) . . . . ?
C27 C20 C28 C2 22.0(7) . . . . ?
C27 C20 C30 C24 158.3(4) . . . . ?
C27 C20 C30 C26 -27.2(5) . . . . ?
C27 C52 C43 C11 -9.1(7) . . . . ?
C27 C23 C47 C11 -7.9(9) . . . . ?
C7 C42 C54 C37 0.4(9) . . . . ?
C7 C35 C21 C37 4.4(10) . . . . ?
C29 C26 C30 C20 -169.0(4) . . . . ?
C29 C26 C30 C24 5.7(5) . . . . ?
C15 C32 C46 C24 -177.6(4) . . . . ?
C15 C32 C46 C50 -4.5(7) . . . . ?
C2 C28 C34 C6 172.5(4) . . . . ?
C2 C28 C34 C38 -9.3(6) . . . . ?
C17 C31 C44 C18 177.8(3) . . . . ?
C43 C52 C27 C20 -166.5(4) . . . . ?
C43 C52 C27 C23 6.9(7) . . . . ?
C43 C11 C47 C23 5.8(10) . . . . ?
C49 C37 C21 C35 175.5(6) . . . . ?
C25 C3 C45 C31 177.2(5) . . . . ?
C51 C35 C21 C37 -177.2(6) . . . . ?

loop_
_smtbx_masks_void_nr
_smtbx_masks_void_average_x
_smtbx_masks_void_average_y
_smtbx_masks_void_average_z
_smtbx_masks_void_volume
_smtbx_masks_void_count_electrons
_smtbx_masks_void_content
1 0.656 -0.258 -0.064 3820.2 899.4 '12 CCl4'
